data_4003771
loop_
_publ_author_name
'Zuluaga, Andr\'es Reyes'
'Brock, Aidan J.'
'Pfrunder, Michael C.'
'Phonsri, Wasinee'
'Murray, Keith S.'
'Harding, Phimphaka'
'Micallef, Aaron S.'
'Mullen, Kathleen M.'
'Clegg, Jack K.'
'Harding, David J.'
'McMurtrie, John C.'

_publ_section_title
;
 Three-Way Switchable Single-Crystal-to-Single-Crystal Solvatomorphic Spin
 Crossover in a Molecular Cocrystal
;
_journal_name_full 'Chemistry of Materials'
_journal_paper_doi 10.1021/acs.chemmater.0c03396
_journal_year 2020
_chemical_formula_moiety 'C6 F3 I3, C34 H26 Fe N4 O4, C N S, H2 O'
_chemical_formula_sum 'C41 H28 F3 Fe I3 N5 O5 S'
_chemical_formula_weight 1196.29
_chemical_name_systematic
'bis(4-methoxy-2-(((quinolin-8-yl)imino)methyl)phenolato)-iron(iii) thiocyanate (2,4,5-tetrafluoro-1,3,5-triiodobenzene) monohydrate'
_space_group_crystal_system triclinic
_space_group_IT_number 2
_space_group_name_Hall '-P 1'
_space_group_name_H-M_alt 'P -1'
_atom_sites_solution_hydrogens mixed
_atom_sites_solution_primary dual
_audit_creation_date 2020-07-03
_audit_creation_method
;
Olex2 1.3
(compiled 2020.02.04 svn.rd84adfe8 for OlexSys, GUI svn.r6032)
;
_cell_angle_alpha 83.804(2)
_cell_angle_beta 77.743(2)
_cell_angle_gamma 89.166(2)
_cell_formula_units_Z 2
_cell_length_a 11.6999(2)
_cell_length_b 12.3651(3)
_cell_length_c 14.2180(4)
_cell_measurement_reflns_used 25543
_cell_measurement_temperature 200.00(10)
_cell_measurement_theta_max 31.5900
_cell_measurement_theta_min 2.3170
_cell_volume 1998.22(8)
_computing_cell_refinement 'CrysAlisPro 1.171.40.61a (Rigaku OD, 2019)'
_computing_data_collection 'CrysAlisPro 1.171.40.61a (Rigaku OD, 2019)'
_computing_data_reduction 'CrysAlisPro 1.171.40.61a (Rigaku OD, 2019)'
_computing_molecular_graphics 'Olex2 1.3 (Dolomanov et al., 2009)'
_computing_publication_material 'Olex2 1.3 (Dolomanov et al., 2009)'
_computing_structure_refinement 'SHELXL 2018/3 (Sheldrick, 2015)'
_computing_structure_solution 'SHELXT 2014/5 (Sheldrick, 2014)'
_diffrn_ambient_environment N~2~
_diffrn_ambient_temperature 200.00(10)
_diffrn_detector 'Hybrid Pixel Array Detector'
_diffrn_detector_area_resol_mean 5.8140
_diffrn_detector_type 'Pilatus 300K'
_diffrn_measured_fraction_theta_full 0.999
_diffrn_measured_fraction_theta_max 0.999
_diffrn_measurement_details
;
List of Runs (angles in degrees, time in seconds):

  # Type    Start    End  Width  t~exp~   \w     \q     \k     \f   Frames
--------------------------------------------------------------------------
  1  \w    -17.00  34.00   0.50    1.00    --    7.84  93.00-131.00  102
  2  \w    -13.00  38.00   0.50    1.00    --    7.84 -93.00 117.00  102
  3  \w    -43.00 -16.00   0.50    1.00    --   -9.41  93.00-131.00   54
  4  \w    -42.00 -16.00   0.50    1.00    --    7.84 -57.00 -30.00   52
  5  \w      0.00  37.00   0.50    1.00    --    7.84 -99.00 -90.00   74
  6  \w    -59.00  22.00   0.50    1.00    --    7.84 -57.00  60.00  162
  7  \w    -18.00  75.00   0.50    1.00    --    7.84  77.00   0.00  186
  8  \w      5.00  36.00   0.50    1.00    --    7.84 -99.00   0.00   62
  9  \w     -7.00  79.00   0.50    1.00    --    7.84  57.00  60.00  172
 10  \w      3.00  40.00   0.50    1.00    --    7.84 -99.00-180.00   74
 11  \w    -61.00 -36.00   0.50    1.00    --    7.84 153.00-168.43   50
 12  \w    -26.00  68.00   0.50    1.00    --   -9.41  37.00 150.00  188
 13  \w    -30.00  49.00   0.50    1.00    --   -9.41  77.00 150.00  158
 14  \w      6.00  31.00   0.50    1.00    --   -9.41  93.00-131.00   50
;
_diffrn_measurement_device 'four-circle diffractometer'
_diffrn_measurement_device_type 'XtaLAB Synergy, Dualflex, Pilatus 300K'
_diffrn_measurement_method '\w scans'
_diffrn_orient_matrix_type 'CrysAlisPro convention (1999,Acta A55,543-557)'
_diffrn_orient_matrix_UB_11 0.0304388000
_diffrn_orient_matrix_UB_12 -0.0070469000
_diffrn_orient_matrix_UB_13 -0.0476670000
_diffrn_orient_matrix_UB_21 -0.0156187000
_diffrn_orient_matrix_UB_22 -0.0559667000
_diffrn_orient_matrix_UB_23 0.0079100000
_diffrn_orient_matrix_UB_31 -0.0517553000
_diffrn_orient_matrix_UB_32 0.0121504000
_diffrn_orient_matrix_UB_33 -0.0173736000
_diffrn_radiation_monochromator mirror
_diffrn_radiation_probe x-ray
_diffrn_radiation_type 'Mo K\a'
_diffrn_radiation_wavelength 0.71073
_diffrn_reflns_av_R_equivalents 0.0588
_diffrn_reflns_av_unetI/netI 0.0410
_diffrn_reflns_Laue_measured_fraction_full 0.999
_diffrn_reflns_Laue_measured_fraction_max 0.999
_diffrn_reflns_limit_h_max 15
_diffrn_reflns_limit_h_min -15
_diffrn_reflns_limit_k_max 16
_diffrn_reflns_limit_k_min -16
_diffrn_reflns_limit_l_max 18
_diffrn_reflns_limit_l_min -18
_diffrn_reflns_number 49888
_diffrn_reflns_point_group_measured_fraction_full 0.999
_diffrn_reflns_point_group_measured_fraction_max 0.999
_diffrn_reflns_theta_full 25.242
_diffrn_reflns_theta_max 28.281
_diffrn_reflns_theta_min 2.057
_diffrn_source 'micro-focus sealed X-ray tube'
_diffrn_source_type 'PhotonJet (Mo) X-ray Source'
_exptl_absorpt_coefficient_mu 2.814
_exptl_absorpt_correction_T_max 1.00000
_exptl_absorpt_correction_T_min 0.27014
_exptl_absorpt_correction_type multi-scan
_exptl_absorpt_process_details
;
CrysAlisPro 1.171.40.61a (Rigaku Oxford Diffraction, 2019)
Empirical absorption correction using spherical harmonics,
 implemented in SCALE3 ABSPACK scaling algorithm.
;
_exptl_crystal_colour 'dark brown'
_exptl_crystal_colour_modifier dark
_exptl_crystal_colour_primary brown
_exptl_crystal_density_diffrn 1.988
_exptl_crystal_description block
_exptl_crystal_F_000 1154
_exptl_crystal_preparation 'Combined starting materaials in equal ratios'
_exptl_crystal_recrystallization_method 'Slow evaporation of the solvent'
_exptl_crystal_size_max 2
_exptl_crystal_size_mid 1
_exptl_crystal_size_min 1
_refine_diff_density_max 1.050
_refine_diff_density_min -1.114
_refine_diff_density_rms 0.108
_refine_ls_extinction_method none
_refine_ls_goodness_of_fit_ref 1.090
_refine_ls_hydrogen_treatment constr
_refine_ls_matrix_type full
_refine_ls_number_parameters 537
_refine_ls_number_reflns 9918
_refine_ls_number_restraints 0
_refine_ls_restrained_S_all 1.090
_refine_ls_R_factor_all 0.0510
_refine_ls_R_factor_gt 0.0375
_refine_ls_shift/su_max 0.001
_refine_ls_shift/su_mean 0.000
_refine_ls_structure_factor_coef Fsqd
_refine_ls_weighting_details 'w=1/[\s^2^(Fo^2^)+(0.0368P)^2^+1.6675P] where P=(Fo^2^+2Fc^2^)/3'
_refine_ls_weighting_scheme calc
_refine_ls_wR_factor_gt 0.0880
_refine_ls_wR_factor_ref 0.0939
_reflns_Friedel_coverage 0.000
_reflns_number_gt 7820
_reflns_number_total 9918
_reflns_threshold_expression 'I > 2\s(I)'
_cod_data_source_file cm0c03396_si_006.cif
_cod_data_source_block sjcm19ar19_07_200_00
_cod_database_code 4003771
_shelx_shelxl_version_number 2018/3
_shelx_space_group_comment
;
The symmetry employed for this shelxl refinement is uniquely defined
by the following loop, which should always be used as a source of
symmetry information in preference to the above space-group names.
They are only intended as comments.
;
_shelx_estimated_absorpt_t_max 0.165
_shelx_estimated_absorpt_t_min 0.071
_reflns_odcompleteness_completeness 83.21
_reflns_odcompleteness_iscentric 1
_reflns_odcompleteness_theta 33.46
_olex2_refinement_description
;
1. Fixed Uiso
 At 1.2 times of:
  All C(H) groups
 At 1.5 times of:
  All C(H,H,H) groups, All O(H,H) groups
2.a Free rotating group:
 O5(H5d,H5e)
2.b Aromatic/amide H refined with riding coordinates:
 C25(H25), C8(H8), C23(H23), C19(H19), C33(H33), C6(H6), C2(H2), C10(H10),
 C16(H16), C27(H27), C3(H3), C20(H20), C28(H28), C12(H12), C15(H15), C31(H31),
 C29(H29), C14(H14), C32(H32), C11(H11)
2.c Idealised Me refined as rotating group:
 C5(H5a,H5b,H5c), C22(H22a,H22b,H22c)
;
_olex2_exptl_crystal_mounting_method 'Paratone oil'
_olex2_submission_original_sample_id Sjcm19ar19_07_200_00
_olex2_submission_special_instructions 'No special instructions were received'
_oxdiff_exptl_absorpt_empirical_details
;
Empirical correction (ABSPACK) includes:
- Absorption correction using spherical harmonics
- Frame scaling
;
_oxdiff_exptl_absorpt_empirical_full_max 2.796
_oxdiff_exptl_absorpt_empirical_full_min 0.621

loop_
_space_group_symop_operation_xyz
'x, y, z'
'-x, -y, -z'

loop_
_atom_site_label
_atom_site_type_symbol
_atom_site_fract_x
_atom_site_fract_y
_atom_site_fract_z
_atom_site_U_iso_or_equiv
_atom_site_adp_type
_atom_site_occupancy
_atom_site_site_symmetry_order
_atom_site_calc_flag
_atom_site_refinement_flags_posn
_atom_site_refinement_flags_adp
_atom_site_refinement_flags_occupancy
_atom_site_disorder_assembly
_atom_site_disorder_group
I1 I 0.57704(2) 0.75883(2) 0.61745(2) 0.03782(8) Uani 1 1 d . . . . .
I3 I 0.20354(2) 0.93563(2) 0.40362(2) 0.04624(8) Uani 1 1 d . . . . .
I2 I 0.51858(3) 0.57755(2) 0.25234(2) 0.05194(9) Uani 1 1 d . . . . .
Fe1 Fe -0.01520(4) 0.63444(4) 0.21209(3) 0.01900(9) Uani 1 1 d . . . . .
S1 S 0.68534(9) 0.69689(9) 0.81058(8) 0.0443(2) Uani 1 1 d . . . . .
O1 O -0.12669(18) 0.52549(18) 0.26433(16) 0.0234(4) Uani 1 1 d . . . . .
F3 F 0.3732(2) 0.9066(2) 0.55355(17) 0.0447(5) Uani 1 1 d . . . . .
O3 O -0.09395(18) 0.68556(18) 0.11408(15) 0.0238(5) Uani 1 1 d . . . . .
F1 F 0.6118(2) 0.6197(2) 0.43921(19) 0.0493(6) Uani 1 1 d . . . . .
F2 F 0.3173(2) 0.7506(2) 0.28064(18) 0.0497(6) Uani 1 1 d . . . . .
O4 O -0.4646(2) 0.9682(2) 0.11969(19) 0.0339(6) Uani 1 1 d . . . . .
O2 O -0.1907(2) 0.1252(2) 0.1447(2) 0.0376(6) Uani 1 1 d . . . . .
N3 N -0.0999(2) 0.7265(2) 0.30526(18) 0.0200(5) Uani 1 1 d . . . . .
N1 N 0.0779(2) 0.5455(2) 0.12120(19) 0.0220(5) Uani 1 1 d . . . . .
N4 N 0.0696(2) 0.5915(2) 0.31741(18) 0.0214(5) Uani 1 1 d . . . . .
N2 N 0.1114(2) 0.7420(2) 0.15672(18) 0.0219(5) Uani 1 1 d . . . . .
C25 C -0.1876(3) 0.7875(3) 0.2930(2) 0.0224(6) Uani 1 1 d . . . . .
H25 H -0.224969 0.825415 0.345710 0.027 Uiso 1 1 calc R U . . .
C8 C 0.0444(3) 0.4535(3) 0.0988(2) 0.0241(6) Uani 1 1 d . . . . .
H8 H 0.092753 0.422516 0.046151 0.029 Uiso 1 1 calc R U . . .
C1 C -0.1386(3) 0.4347(3) 0.2268(2) 0.0216(6) Uani 1 1 d . . . . .
C7 C -0.0594(3) 0.3961(3) 0.1477(2) 0.0229(6) Uani 1 1 d . . . . .
C9 C 0.1877(3) 0.5930(3) 0.0722(2) 0.0230(6) Uani 1 1 d . . . . .
C26 C -0.0602(3) 0.7195(3) 0.3935(2) 0.0225(6) Uani 1 1 d . . . . .
C18 C -0.1837(3) 0.7520(2) 0.1232(2) 0.0212(6) Uani 1 1 d . . . . .
C34 C 0.0310(3) 0.6451(3) 0.3979(2) 0.0215(6) Uani 1 1 d . . . . .
C17 C 0.2011(3) 0.7006(3) 0.0918(2) 0.0223(6) Uani 1 1 d . . . . .
C23 C -0.3278(3) 0.8755(3) 0.2075(2) 0.0239(6) Uani 1 1 d . . . . .
H23 H -0.359091 0.909493 0.264177 0.029 Uiso 1 1 calc R U . . .
C24 C -0.2327(3) 0.8024(3) 0.2071(2) 0.0207(6) Uani 1 1 d . . . . .
C21 C -0.3748(3) 0.8976(3) 0.1271(2) 0.0258(7) Uani 1 1 d . . . . .
C19 C -0.2358(3) 0.7761(3) 0.0420(2) 0.0255(7) Uani 1 1 d . . . . .
H19 H -0.206183 0.742766 -0.015276 0.031 Uiso 1 1 calc R U . . .
C4 C -0.1694(3) 0.2284(3) 0.1647(3) 0.0280(7) Uani 1 1 d . . . . .
C33 C 0.1541(3) 0.5196(3) 0.3187(3) 0.0283(7) Uani 1 1 d . . . . .
H33 H 0.181292 0.482466 0.263161 0.034 Uiso 1 1 calc R U . . .
C6 C -0.0768(3) 0.2928(3) 0.1175(2) 0.0254(7) Uani 1 1 d . . . . .
H6 H -0.023404 0.268337 0.064047 0.031 Uiso 1 1 calc R U . . .
N5 N 0.8669(4) 0.8504(3) 0.7785(3) 0.0534(9) Uani 1 1 d . . . . .
C2 C -0.2368(3) 0.3669(3) 0.2708(2) 0.0269(7) Uani 1 1 d . . . . .
H2 H -0.294103 0.391315 0.321896 0.032 Uiso 1 1 calc R U . . .
C30 C 0.0789(3) 0.6266(3) 0.4811(2) 0.0267(7) Uani 1 1 d . . . . .
C36 C 0.4941(3) 0.7629(3) 0.4993(3) 0.0341(8) Uani 1 1 d . . . . .
C13 C 0.3020(3) 0.7627(3) 0.0466(2) 0.0260(7) Uani 1 1 d . . . . .
C10 C 0.2770(3) 0.5452(3) 0.0114(2) 0.0288(7) Uani 1 1 d . . . . .
H10 H 0.269700 0.472000 -0.001362 0.035 Uiso 1 1 calc R U . . .
C16 C 0.1195(3) 0.8443(3) 0.1755(2) 0.0264(7) Uani 1 1 d . . . . .
H16 H 0.058208 0.872779 0.221058 0.032 Uiso 1 1 calc R U . . .
C27 C -0.1010(3) 0.7778(3) 0.4704(2) 0.0305(7) Uani 1 1 d . . . . .
H27 H -0.160714 0.830070 0.467289 0.037 Uiso 1 1 calc R U . . .
C38 C 0.4673(3) 0.6847(3) 0.3561(3) 0.0362(8) Uani 1 1 d . . . . .
C3 C -0.2503(3) 0.2671(3) 0.2408(3) 0.0292(7) Uani 1 1 d . . . . .
H3 H -0.316082 0.223068 0.272459 0.035 Uiso 1 1 calc R U . . .
C40 C 0.3417(3) 0.8311(3) 0.4168(3) 0.0337(8) Uani 1 1 d . . . . .
C41 C 0.4032(3) 0.8335(3) 0.4892(3) 0.0354(8) Uani 1 1 d . . . . .
C20 C -0.3279(3) 0.8461(3) 0.0443(3) 0.0286(7) Uani 1 1 d . . . . .
H20 H -0.360687 0.860206 -0.011456 0.034 Uiso 1 1 calc R U . . .
C28 C -0.0539(3) 0.7596(3) 0.5540(2) 0.0347(8) Uani 1 1 d . . . . .
H28 H -0.083095 0.799665 0.607347 0.042 Uiso 1 1 calc R U . . .
C12 C 0.3916(3) 0.7115(3) -0.0167(3) 0.0323(8) Uani 1 1 d . . . . .
H12 H 0.460606 0.750881 -0.048566 0.039 Uiso 1 1 calc R U . . .
C15 C 0.2153(3) 0.9117(3) 0.1303(3) 0.0299(7) Uani 1 1 d . . . . .
H15 H 0.216633 0.985347 0.143366 0.036 Uiso 1 1 calc R U . . .
C35 C 0.7918(4) 0.7869(4) 0.7911(3) 0.0400(9) Uani 1 1 d . . . . .
C31 C 0.1680(3) 0.5483(3) 0.4804(3) 0.0319(8) Uani 1 1 d . . . . .
H31 H 0.201560 0.531971 0.535481 0.038 Uiso 1 1 calc R U . . .
C29 C 0.0328(3) 0.6858(3) 0.5600(2) 0.0334(8) Uani 1 1 d . . . . .
H29 H 0.062237 0.674216 0.617608 0.040 Uiso 1 1 calc R U . . .
C14 C 0.3062(3) 0.8714(3) 0.0676(3) 0.0305(7) Uani 1 1 d . . . . .
H14 H 0.372199 0.916130 0.038206 0.037 Uiso 1 1 calc R U . . .
C37 C 0.5242(3) 0.6899(3) 0.4314(3) 0.0350(8) Uani 1 1 d . . . . .
C32 C 0.2052(3) 0.4964(3) 0.4000(3) 0.0338(8) Uani 1 1 d . . . . .
H32 H 0.265877 0.444332 0.398475 0.041 Uiso 1 1 calc R U . . .
C39 C 0.3755(3) 0.7556(3) 0.3520(3) 0.0356(8) Uani 1 1 d . . . . .
C11 C 0.3788(3) 0.6057(3) -0.0317(3) 0.0363(8) Uani 1 1 d . . . . .
H11 H 0.440727 0.571818 -0.072530 0.044 Uiso 1 1 calc R U . . .
O5 O 1.0542(5) 0.9882(3) 0.6779(4) 0.0923(15) Uani 1 1 d G . . . .
H5D H 1.117750 0.956537 0.656091 0.138 Uiso 1 1 d G U . . .
H5E H 1.000749 0.940890 0.700779 0.138 Uiso 1 1 d G U . . .
C5 C -0.0978(3) 0.0754(3) 0.0826(3) 0.0347(8) Uani 1 1 d . . . . .
H5A H -0.080060 0.118316 0.019077 0.052 Uiso 1 1 calc R U . . .
H5B H -0.121379 0.001594 0.075177 0.052 Uiso 1 1 calc R U . . .
H5C H -0.028202 0.072039 0.110800 0.052 Uiso 1 1 calc R U . . .
C22 C -0.5018(3) 1.0325(3) 0.1972(3) 0.0382(9) Uani 1 1 d . . . . .
H22A H -0.563304 1.082080 0.182460 0.057 Uiso 1 1 calc R U . . .
H22B H -0.435366 1.074894 0.205897 0.057 Uiso 1 1 calc R U . . .
H22C H -0.532457 0.985104 0.256799 0.057 Uiso 1 1 calc R U . . .

loop_
_atom_site_aniso_label
_atom_site_aniso_U_11
_atom_site_aniso_U_22
_atom_site_aniso_U_33
_atom_site_aniso_U_23
_atom_site_aniso_U_13
_atom_site_aniso_U_12
I1 0.02796(12) 0.04732(16) 0.03931(14) -0.00909(11) -0.00778(10) 0.00501(10)
I3 0.04305(15) 0.04501(16) 0.05161(17) -0.00166(12) -0.01475(12) 0.01250(12)
I2 0.05738(18) 0.04601(17) 0.05310(18) -0.01943(13) -0.00625(14) 0.00170(13)
Fe1 0.0193(2) 0.0195(2) 0.0179(2) -0.00352(16) -0.00285(16) 0.00140(16)
S1 0.0481(6) 0.0491(6) 0.0366(5) -0.0104(4) -0.0088(4) 0.0123(5)
O1 0.0241(11) 0.0242(11) 0.0213(11) -0.0058(9) -0.0015(8) -0.0007(9)
F3 0.0474(13) 0.0479(14) 0.0411(13) -0.0145(11) -0.0110(10) 0.0140(11)
O3 0.0243(11) 0.0268(12) 0.0207(11) -0.0046(9) -0.0049(8) 0.0036(9)
F1 0.0407(13) 0.0526(15) 0.0576(16) -0.0126(12) -0.0152(11) 0.0201(11)
F2 0.0610(15) 0.0475(14) 0.0489(15) -0.0095(11) -0.0283(12) 0.0060(12)
O4 0.0314(12) 0.0367(14) 0.0366(14) -0.0066(11) -0.0136(10) 0.0122(11)
O2 0.0347(13) 0.0263(13) 0.0494(16) -0.0135(12) 0.0020(11) -0.0088(11)
N3 0.0219(12) 0.0209(13) 0.0175(12) -0.0032(10) -0.0043(9) 0.0017(10)
N1 0.0208(12) 0.0203(13) 0.0238(13) -0.0014(10) -0.0029(10) -0.0021(10)
N4 0.0211(12) 0.0220(13) 0.0207(13) -0.0015(10) -0.0041(10) -0.0002(10)
N2 0.0254(13) 0.0206(13) 0.0197(13) -0.0038(10) -0.0044(10) 0.0016(10)
C25 0.0240(15) 0.0236(16) 0.0195(15) -0.0075(12) -0.0022(11) 0.0028(12)
C8 0.0251(15) 0.0223(16) 0.0234(15) -0.0030(12) -0.0019(12) 0.0008(12)
C1 0.0220(14) 0.0222(15) 0.0212(15) -0.0011(12) -0.0066(11) 0.0006(12)
C7 0.0243(15) 0.0223(15) 0.0216(15) -0.0032(12) -0.0031(12) 0.0000(12)
C9 0.0230(15) 0.0249(16) 0.0199(15) -0.0010(12) -0.0029(11) -0.0009(12)
C26 0.0238(15) 0.0264(16) 0.0173(14) -0.0034(12) -0.0041(11) 0.0001(12)
C18 0.0228(14) 0.0211(15) 0.0203(15) -0.0036(12) -0.0053(11) -0.0019(12)
C34 0.0219(14) 0.0225(15) 0.0195(14) -0.0007(12) -0.0036(11) -0.0013(12)
C17 0.0226(14) 0.0233(16) 0.0204(15) -0.0022(12) -0.0037(11) 0.0013(12)
C23 0.0211(14) 0.0266(16) 0.0239(15) -0.0035(12) -0.0044(12) 0.0029(12)
C24 0.0192(14) 0.0213(15) 0.0219(15) -0.0059(12) -0.0031(11) 0.0019(11)
C21 0.0225(15) 0.0237(16) 0.0318(17) -0.0029(13) -0.0076(13) 0.0034(12)
C19 0.0307(16) 0.0262(17) 0.0205(15) -0.0025(12) -0.0076(12) 0.0019(13)
C4 0.0261(16) 0.0261(17) 0.0339(18) -0.0066(14) -0.0089(13) -0.0018(13)
C33 0.0270(16) 0.0286(17) 0.0296(17) -0.0040(14) -0.0062(13) 0.0046(13)
C6 0.0265(16) 0.0235(16) 0.0262(16) -0.0060(13) -0.0040(12) 0.0010(13)
N5 0.064(2) 0.055(2) 0.045(2) -0.0181(18) -0.0126(18) 0.007(2)
C2 0.0220(15) 0.0328(18) 0.0243(16) -0.0039(13) -0.0011(12) -0.0006(13)
C30 0.0299(16) 0.0287(17) 0.0226(16) 0.0009(13) -0.0097(13) -0.0018(13)
C36 0.0305(17) 0.036(2) 0.0356(19) -0.0030(15) -0.0061(14) 0.0005(15)
C13 0.0245(15) 0.0277(17) 0.0254(16) 0.0007(13) -0.0062(12) -0.0029(13)
C10 0.0240(16) 0.0292(18) 0.0314(18) -0.0089(14) 0.0009(13) -0.0004(13)
C16 0.0299(16) 0.0250(16) 0.0239(16) -0.0052(13) -0.0039(13) 0.0002(13)
C27 0.0326(17) 0.0361(19) 0.0237(17) -0.0076(14) -0.0062(13) 0.0042(15)
C38 0.039(2) 0.0319(19) 0.036(2) -0.0054(15) -0.0031(16) -0.0010(15)
C3 0.0249(16) 0.0313(18) 0.0304(18) -0.0032(14) -0.0030(13) -0.0058(13)
C40 0.0328(18) 0.0326(19) 0.0337(19) 0.0020(15) -0.0052(14) -0.0004(15)
C41 0.0334(18) 0.035(2) 0.0348(19) -0.0024(15) -0.0010(15) 0.0001(15)
C20 0.0295(17) 0.0302(18) 0.0289(17) -0.0027(14) -0.0124(13) 0.0005(14)
C28 0.043(2) 0.044(2) 0.0188(16) -0.0093(14) -0.0073(14) 0.0027(17)
C12 0.0252(16) 0.038(2) 0.0316(18) -0.0041(15) 0.0001(13) -0.0066(14)
C15 0.0367(18) 0.0234(17) 0.0315(18) -0.0061(14) -0.0095(14) -0.0061(14)
C35 0.055(2) 0.045(2) 0.0211(17) -0.0104(16) -0.0098(16) 0.025(2)
C31 0.0319(17) 0.036(2) 0.0298(18) 0.0045(15) -0.0144(14) 0.0021(15)
C29 0.041(2) 0.041(2) 0.0206(16) -0.0014(14) -0.0141(14) -0.0004(16)
C14 0.0304(17) 0.0311(18) 0.0299(18) -0.0017(14) -0.0060(14) -0.0102(14)
C37 0.0278(17) 0.036(2) 0.040(2) -0.0033(16) -0.0060(15) 0.0046(15)
C32 0.0295(17) 0.0325(19) 0.041(2) 0.0003(16) -0.0144(15) 0.0068(14)
C39 0.0372(19) 0.034(2) 0.036(2) 0.0025(15) -0.0115(16) -0.0039(16)
C11 0.0237(16) 0.043(2) 0.037(2) -0.0062(16) 0.0053(14) 0.0011(15)
O5 0.132(4) 0.045(2) 0.081(3) 0.002(2) 0.016(3) 0.002(2)
C5 0.042(2) 0.0243(18) 0.039(2) -0.0078(15) -0.0083(16) -0.0002(15)
C22 0.0341(19) 0.039(2) 0.039(2) -0.0042(16) -0.0041(15) 0.0156(16)

loop_
_atom_type_symbol
_atom_type_description
_atom_type_scat_dispersion_real
_atom_type_scat_dispersion_imag
_atom_type_scat_source
C C 0.0033 0.0016 'International Tables Vol C Tables 4.2.6.8 and 6.1.1.4'
H H 0.0000 0.0000 'International Tables Vol C Tables 4.2.6.8 and 6.1.1.4'
F F 0.0171 0.0103 'International Tables Vol C Tables 4.2.6.8 and 6.1.1.4'
Fe Fe 0.3463 0.8444 'International Tables Vol C Tables 4.2.6.8 and 6.1.1.4'
I I -0.4742 1.8119 'International Tables Vol C Tables 4.2.6.8 and 6.1.1.4'
N N 0.0061 0.0033 'International Tables Vol C Tables 4.2.6.8 and 6.1.1.4'
O O 0.0106 0.0060 'International Tables Vol C Tables 4.2.6.8 and 6.1.1.4'
S S 0.1246 0.1234 'International Tables Vol C Tables 4.2.6.8 and 6.1.1.4'

loop_
_geom_angle_atom_site_label_1
_geom_angle_atom_site_label_2
_geom_angle_atom_site_label_3
_geom_angle
_geom_angle_site_symmetry_1
_geom_angle_site_symmetry_3
_geom_angle_publ_flag
O1 Fe1 O3 93.02(10) . . ?
O1 Fe1 N3 88.16(10) . . ?
O1 Fe1 N1 94.29(10) . . ?
O1 Fe1 N4 89.92(10) . . ?
O1 Fe1 N2 176.02(10) . . ?
O3 Fe1 N3 94.49(10) . . ?
O3 Fe1 N1 87.87(10) . . ?
O3 Fe1 N4 175.84(10) . . ?
O3 Fe1 N2 89.52(10) . . ?
N3 Fe1 N4 82.66(11) . . ?
N3 Fe1 N2 94.70(11) . . ?
N1 Fe1 N3 176.52(11) . . ?
N1 Fe1 N4 94.85(11) . . ?
N1 Fe1 N2 82.74(11) . . ?
N2 Fe1 N4 87.70(11) . . ?
C1 O1 Fe1 125.72(19) . . ?
C18 O3 Fe1 126.07(19) . . ?
C21 O4 C22 116.8(3) . . ?
C4 O2 C5 116.4(3) . . ?
C25 N3 Fe1 125.3(2) . . ?
C25 N3 C26 120.7(3) . . ?
C26 N3 Fe1 114.02(19) . . ?
C8 N1 Fe1 125.3(2) . . ?
C8 N1 C9 120.3(3) . . ?
C9 N1 Fe1 114.2(2) . . ?
C34 N4 Fe1 112.9(2) . . ?
C33 N4 Fe1 128.4(2) . . ?
C33 N4 C34 118.7(3) . . ?
C17 N2 Fe1 112.8(2) . . ?
C16 N2 Fe1 128.6(2) . . ?
C16 N2 C17 118.7(3) . . ?
N3 C25 H25 117.3 . . ?
N3 C25 C24 125.3(3) . . ?
C24 C25 H25 117.3 . . ?
N1 C8 H8 117.7 . . ?
N1 C8 C7 124.5(3) . . ?
C7 C8 H8 117.7 . . ?
O1 C1 C7 125.6(3) . . ?
O1 C1 C2 117.8(3) . . ?
C7 C1 C2 116.6(3) . . ?
C1 C7 C8 122.7(3) . . ?
C1 C7 C6 120.7(3) . . ?
C6 C7 C8 116.4(3) . . ?
C17 C9 N1 113.0(3) . . ?
C10 C9 N1 127.4(3) . . ?
C10 C9 C17 119.5(3) . . ?
C34 C26 N3 113.9(3) . . ?
C27 C26 N3 126.6(3) . . ?
C27 C26 C34 119.4(3) . . ?
O3 C18 C24 125.6(3) . . ?
O3 C18 C19 117.6(3) . . ?
C24 C18 C19 116.8(3) . . ?
N4 C34 C26 116.5(3) . . ?
N4 C34 C30 122.3(3) . . ?
C26 C34 C30 121.2(3) . . ?
N2 C17 C9 116.8(3) . . ?
N2 C17 C13 121.9(3) . . ?
C9 C17 C13 121.3(3) . . ?
C24 C23 H23 119.6 . . ?
C21 C23 H23 119.6 . . ?
C21 C23 C24 120.8(3) . . ?
C25 C24 C23 116.5(3) . . ?
C18 C24 C25 122.8(3) . . ?
C18 C24 C23 120.5(3) . . ?
O4 C21 C23 125.2(3) . . ?
O4 C21 C20 116.0(3) . . ?
C23 C21 C20 118.8(3) . . ?
C18 C19 H19 119.2 . . ?
C20 C19 C18 121.6(3) . . ?
C20 C19 H19 119.2 . . ?
O2 C4 C3 115.5(3) . . ?
C6 C4 O2 125.2(3) . . ?
C6 C4 C3 119.2(3) . . ?
N4 C33 H33 119.0 . . ?
N4 C33 C32 122.0(3) . . ?
C32 C33 H33 119.0 . . ?
C7 C6 H6 119.7 . . ?
C4 C6 C7 120.6(3) . . ?
C4 C6 H6 119.7 . . ?
C1 C2 H2 119.4 . . ?
C3 C2 C1 121.2(3) . . ?
C3 C2 H2 119.4 . . ?
C34 C30 C31 117.5(3) . . ?
C34 C30 C29 117.9(3) . . ?
C31 C30 C29 124.6(3) . . ?
C41 C36 I1 122.1(3) . . ?
C37 C36 I1 120.6(3) . . ?
C37 C36 C41 117.2(4) . . ?
C17 C13 C12 117.7(3) . . ?
C14 C13 C17 117.5(3) . . ?
C14 C13 C12 124.7(3) . . ?
C9 C10 H10 120.3 . . ?
C9 C10 C11 119.3(3) . . ?
C11 C10 H10 120.3 . . ?
N2 C16 H16 118.8 . . ?
N2 C16 C15 122.3(3) . . ?
C15 C16 H16 118.8 . . ?
C26 C27 H27 120.1 . . ?
C26 C27 C28 119.7(3) . . ?
C28 C27 H27 120.1 . . ?
C37 C38 I2 121.8(3) . . ?
C37 C38 C39 117.0(3) . . ?
C39 C38 I2 121.2(3) . . ?
C4 C3 H3 119.2 . . ?
C2 C3 C4 121.5(3) . . ?
C2 C3 H3 119.2 . . ?
C41 C40 I3 122.5(3) . . ?
C39 C40 I3 120.4(3) . . ?
C39 C40 C41 117.0(3) . . ?
F3 C41 C36 118.4(3) . . ?
F3 C41 C40 118.8(3) . . ?
C40 C41 C36 122.8(4) . . ?
C21 C20 H20 119.3 . . ?
C19 C20 C21 121.4(3) . . ?
C19 C20 H20 119.3 . . ?
C27 C28 H28 119.3 . . ?
C29 C28 C27 121.4(3) . . ?
C29 C28 H28 119.3 . . ?
C13 C12 H12 120.0 . . ?
C11 C12 C13 120.0(3) . . ?
C11 C12 H12 120.0 . . ?
C16 C15 H15 120.1 . . ?
C14 C15 C16 119.9(3) . . ?
C14 C15 H15 120.1 . . ?
N5 C35 S1 179.2(4) . . ?
C30 C31 H31 120.4 . . ?
C32 C31 C30 119.2(3) . . ?
C32 C31 H31 120.4 . . ?
C30 C29 H29 119.8 . . ?
C28 C29 C30 120.3(3) . . ?
C28 C29 H29 119.8 . . ?
C13 C14 H14 120.2 . . ?
C15 C14 C13 119.6(3) . . ?
C15 C14 H14 120.2 . . ?
F1 C37 C36 118.8(3) . . ?
F1 C37 C38 118.4(3) . . ?
C36 C37 C38 122.7(3) . . ?
C33 C32 H32 119.8 . . ?
C31 C32 C33 120.3(3) . . ?
C31 C32 H32 119.8 . . ?
F2 C39 C38 118.1(4) . . ?
F2 C39 C40 118.7(3) . . ?
C40 C39 C38 123.2(4) . . ?
C10 C11 H11 119.0 . . ?
C12 C11 C10 122.1(3) . . ?
C12 C11 H11 119.0 . . ?
H5D O5 H5E 109.5 . . ?
O2 C5 H5A 109.5 . . ?
O2 C5 H5B 109.5 . . ?
O2 C5 H5C 109.5 . . ?
H5A C5 H5B 109.5 . . ?
H5A C5 H5C 109.5 . . ?
H5B C5 H5C 109.5 . . ?
O4 C22 H22A 109.5 . . ?
O4 C22 H22B 109.5 . . ?
O4 C22 H22C 109.5 . . ?
H22A C22 H22B 109.5 . . ?
H22A C22 H22C 109.5 . . ?
H22B C22 H22C 109.5 . . ?

loop_
_geom_bond_atom_site_label_1
_geom_bond_atom_site_label_2
_geom_bond_distance
_geom_bond_site_symmetry_2
_geom_bond_publ_flag
I1 C36 2.107(4) . ?
I3 C40 2.082(4) . ?
I2 C38 2.078(4) . ?
Fe1 O1 1.869(2) . ?
Fe1 O3 1.878(2) . ?
Fe1 N3 1.941(3) . ?
Fe1 N1 1.934(3) . ?
Fe1 N4 1.988(3) . ?
Fe1 N2 1.980(3) . ?
S1 C35 1.642(5) . ?
O1 C1 1.315(4) . ?
F3 C41 1.346(4) . ?
O3 C18 1.318(4) . ?
F1 C37 1.348(4) . ?
F2 C39 1.343(4) . ?
O4 C21 1.370(4) . ?
O4 C22 1.419(5) . ?
O2 C4 1.374(4) . ?
O2 C5 1.425(4) . ?
N3 C25 1.296(4) . ?
N3 C26 1.420(4) . ?
N1 C8 1.301(4) . ?
N1 C9 1.427(4) . ?
N4 C34 1.373(4) . ?
N4 C33 1.321(4) . ?
N2 C17 1.375(4) . ?
N2 C16 1.329(4) . ?
C25 H25 0.9500 . ?
C25 C24 1.423(4) . ?
C8 H8 0.9500 . ?
C8 C7 1.422(4) . ?
C1 C7 1.419(4) . ?
C1 C2 1.423(4) . ?
C7 C6 1.421(4) . ?
C9 C17 1.406(4) . ?
C9 C10 1.378(4) . ?
C26 C34 1.407(4) . ?
C26 C27 1.371(5) . ?
C18 C24 1.414(4) . ?
C18 C19 1.418(4) . ?
C34 C30 1.410(4) . ?
C17 C13 1.412(4) . ?
C23 H23 0.9500 . ?
C23 C24 1.424(4) . ?
C23 C21 1.371(5) . ?
C21 C20 1.404(5) . ?
C19 H19 0.9500 . ?
C19 C20 1.369(5) . ?
C4 C6 1.363(5) . ?
C4 C3 1.400(5) . ?
C33 H33 0.9500 . ?
C33 C32 1.412(5) . ?
C6 H6 0.9500 . ?
N5 C35 1.158(6) . ?
C2 H2 0.9500 . ?
C2 C3 1.371(5) . ?
C30 C31 1.412(5) . ?
C30 C29 1.413(5) . ?
C36 C41 1.388(5) . ?
C36 C37 1.380(5) . ?
C13 C12 1.419(5) . ?
C13 C14 1.412(5) . ?
C10 H10 0.9500 . ?
C10 C11 1.404(5) . ?
C16 H16 0.9500 . ?
C16 C15 1.404(5) . ?
C27 H27 0.9500 . ?
C27 C28 1.409(5) . ?
C38 C37 1.383(5) . ?
C38 C39 1.384(5) . ?
C3 H3 0.9500 . ?
C40 C41 1.378(5) . ?
C40 C39 1.377(6) . ?
C20 H20 0.9500 . ?
C28 H28 0.9500 . ?
C28 C29 1.364(5) . ?
C12 H12 0.9500 . ?
C12 C11 1.363(5) . ?
C15 H15 0.9500 . ?
C15 C14 1.361(5) . ?
C31 H31 0.9500 . ?
C31 C32 1.358(5) . ?
C29 H29 0.9500 . ?
C14 H14 0.9500 . ?
C32 H32 0.9500 . ?
C11 H11 0.9500 . ?
O5 H5D 0.8500 . ?
O5 H5E 0.8500 . ?
C5 H5A 0.9800 . ?
C5 H5B 0.9800 . ?
C5 H5C 0.9800 . ?
C22 H22A 0.9800 . ?
C22 H22B 0.9800 . ?
C22 H22C 0.9800 . ?

loop_
_geom_torsion_atom_site_label_1
_geom_torsion_atom_site_label_2
_geom_torsion_atom_site_label_3
_geom_torsion_atom_site_label_4
_geom_torsion
_geom_torsion_site_symmetry_1
_geom_torsion_site_symmetry_2
_geom_torsion_site_symmetry_3
_geom_torsion_site_symmetry_4
_geom_torsion_publ_flag
I1 C36 C41 F3 4.8(5) . . . . ?
I1 C36 C41 C40 -174.5(3) . . . . ?
I1 C36 C37 F1 -3.5(5) . . . . ?
I1 C36 C37 C38 175.8(3) . . . . ?
I3 C40 C41 F3 -0.4(5) . . . . ?
I3 C40 C41 C36 179.0(3) . . . . ?
I3 C40 C39 F2 -0.3(5) . . . . ?
I3 C40 C39 C38 179.2(3) . . . . ?
I2 C38 C37 F1 -2.9(5) . . . . ?
I2 C38 C37 C36 177.8(3) . . . . ?
I2 C38 C39 F2 2.3(5) . . . . ?
I2 C38 C39 C40 -177.2(3) . . . . ?
Fe1 O1 C1 C7 9.3(4) . . . . ?
Fe1 O1 C1 C2 -173.0(2) . . . . ?
Fe1 O3 C18 C24 4.1(4) . . . . ?
Fe1 O3 C18 C19 -176.2(2) . . . . ?
Fe1 N3 C25 C24 -3.9(5) . . . . ?
Fe1 N3 C26 C34 -1.6(3) . . . . ?
Fe1 N3 C26 C27 177.6(3) . . . . ?
Fe1 N1 C8 C7 -9.4(5) . . . . ?
Fe1 N1 C9 C17 -6.7(3) . . . . ?
Fe1 N1 C9 C10 172.9(3) . . . . ?
Fe1 N4 C34 C26 0.2(3) . . . . ?
Fe1 N4 C34 C30 179.8(2) . . . . ?
Fe1 N4 C33 C32 -179.0(2) . . . . ?
Fe1 N2 C17 C9 2.4(3) . . . . ?
Fe1 N2 C17 C13 -177.7(2) . . . . ?
Fe1 N2 C16 C15 -180.0(2) . . . . ?
O1 Fe1 O3 C18 81.7(2) . . . . ?
O1 C1 C7 C8 -0.2(5) . . . . ?
O1 C1 C7 C6 175.4(3) . . . . ?
O1 C1 C2 C3 -174.8(3) . . . . ?
O3 Fe1 O1 C1 74.7(2) . . . . ?
O3 C18 C24 C25 1.1(5) . . . . ?
O3 C18 C24 C23 178.1(3) . . . . ?
O3 C18 C19 C20 -178.6(3) . . . . ?
O4 C21 C20 C19 178.3(3) . . . . ?
O2 C4 C6 C7 -176.3(3) . . . . ?
O2 C4 C3 C2 177.3(3) . . . . ?
N3 Fe1 O1 C1 169.1(2) . . . . ?
N3 Fe1 O3 C18 -6.6(2) . . . . ?
N3 C25 C24 C18 -1.1(5) . . . . ?
N3 C25 C24 C23 -178.2(3) . . . . ?
N3 C26 C34 N4 0.9(4) . . . . ?
N3 C26 C34 C30 -178.7(3) . . . . ?
N3 C26 C27 C28 178.6(3) . . . . ?
N1 Fe1 O1 C1 -13.4(2) . . . . ?
N1 Fe1 O3 C18 175.9(2) . . . . ?
N1 C8 C7 C1 0.4(5) . . . . ?
N1 C8 C7 C6 -175.4(3) . . . . ?
N1 C9 C17 N2 2.7(4) . . . . ?
N1 C9 C17 C13 -177.2(3) . . . . ?
N1 C9 C10 C11 179.1(3) . . . . ?
N4 Fe1 O1 C1 -108.3(2) . . . . ?
N4 C34 C30 C31 -1.3(5) . . . . ?
N4 C34 C30 C29 -179.9(3) . . . . ?
N4 C33 C32 C31 0.1(5) . . . . ?
N2 Fe1 O3 C18 -101.3(2) . . . . ?
N2 C17 C13 C12 177.8(3) . . . . ?
N2 C17 C13 C14 -2.2(5) . . . . ?
N2 C16 C15 C14 -2.6(5) . . . . ?
C25 N3 C26 C34 176.3(3) . . . . ?
C25 N3 C26 C27 -4.4(5) . . . . ?
C8 N1 C9 C17 168.9(3) . . . . ?
C8 N1 C9 C10 -11.5(5) . . . . ?
C8 C7 C6 C4 175.3(3) . . . . ?
C1 C7 C6 C4 -0.6(5) . . . . ?
C1 C2 C3 C4 -1.2(5) . . . . ?
C7 C1 C2 C3 3.2(5) . . . . ?
C9 N1 C8 C7 175.5(3) . . . . ?
C9 C17 C13 C12 -2.4(5) . . . . ?
C9 C17 C13 C14 177.6(3) . . . . ?
C9 C10 C11 C12 -1.3(6) . . . . ?
C26 N3 C25 C24 178.5(3) . . . . ?
C26 C34 C30 C31 178.3(3) . . . . ?
C26 C34 C30 C29 -0.3(5) . . . . ?
C26 C27 C28 C29 0.7(6) . . . . ?
C18 C19 C20 C21 0.1(5) . . . . ?
C34 N4 C33 C32 0.1(5) . . . . ?
C34 C26 C27 C28 -2.2(5) . . . . ?
C34 C30 C31 C32 1.5(5) . . . . ?
C34 C30 C29 C28 -1.2(5) . . . . ?
C17 N2 C16 C15 1.0(5) . . . . ?
C17 C9 C10 C11 -1.4(5) . . . . ?
C17 C13 C12 C11 -0.3(5) . . . . ?
C17 C13 C14 C15 0.6(5) . . . . ?
C23 C21 C20 C19 -0.9(5) . . . . ?
C24 C18 C19 C20 1.1(5) . . . . ?
C24 C23 C21 O4 -178.7(3) . . . . ?
C24 C23 C21 C20 0.4(5) . . . . ?
C21 C23 C24 C25 178.1(3) . . . . ?
C21 C23 C24 C18 0.9(5) . . . . ?
C19 C18 C24 C25 -178.6(3) . . . . ?
C19 C18 C24 C23 -1.6(4) . . . . ?
C33 N4 C34 C26 -179.1(3) . . . . ?
C33 N4 C34 C30 0.5(5) . . . . ?
C6 C4 C3 C2 -1.8(5) . . . . ?
C2 C1 C7 C8 -177.9(3) . . . . ?
C2 C1 C7 C6 -2.3(4) . . . . ?
C30 C31 C32 C33 -0.9(5) . . . . ?
C13 C12 C11 C10 2.1(6) . . . . ?
C10 C9 C17 N2 -177.0(3) . . . . ?
C10 C9 C17 C13 3.2(5) . . . . ?
C16 N2 C17 C9 -178.4(3) . . . . ?
C16 N2 C17 C13 1.4(5) . . . . ?
C16 C15 C14 C13 1.7(5) . . . . ?
C27 C26 C34 N4 -178.4(3) . . . . ?
C27 C26 C34 C30 2.0(5) . . . . ?
C27 C28 C29 C30 1.0(6) . . . . ?
C3 C4 C6 C7 2.6(5) . . . . ?
C41 C36 C37 F1 -179.7(3) . . . . ?
C41 C36 C37 C38 -0.4(6) . . . . ?
C41 C40 C39 F2 179.8(3) . . . . ?
C41 C40 C39 C38 -0.7(6) . . . . ?
C12 C13 C14 C15 -179.4(3) . . . . ?
C31 C30 C29 C28 -179.7(3) . . . . ?
C29 C30 C31 C32 180.0(4) . . . . ?
C14 C13 C12 C11 179.8(4) . . . . ?
C37 C36 C41 F3 -179.0(3) . . . . ?
C37 C36 C41 C40 1.6(6) . . . . ?
C37 C38 C39 F2 -178.6(3) . . . . ?
C37 C38 C39 C40 1.8(6) . . . . ?
C39 C38 C37 F1 178.1(3) . . . . ?
C39 C38 C37 C36 -1.2(6) . . . . ?
C39 C40 C41 F3 179.6(3) . . . . ?
C39 C40 C41 C36 -1.1(6) . . . . ?
C5 O2 C4 C6 12.0(5) . . . . ?
C5 O2 C4 C3 -167.0(3) . . . . ?
C22 O4 C21 C23 7.9(5) . . . . ?
C22 O4 C21 C20 -171.2(3) . . . . ?
